data_4109407
loop_
_publ_author_name
'Mikhail Shatruk'
'Alina Dragulescu-Andrasi'
'Kristen Chambers'
'Sebastian A. Stoian'
'Emile L. Bominaar'
'Catalina Achim'
'Kim R. Dunbar'

_publ_contact_author_address
; 
Department of Chemistry
Texas A&M University
PO Box 30012 
College Station 
Texas 77842-3012 
USA
;
_publ_contact_author_email dunbar@mail.chem.tamu.edu
_publ_contact_author_fax (979)8457177
_publ_contact_author_name 'Dunbar, Kim R.'
_publ_contact_author_phone (979)8625235
_publ_section_title
;
 Properties of Prussian Blue Materials Manifested in Molecular Complexes:
 Observation of Cyanide Linkage Isomerism and Spin-Crossover Behavior in
 Pentanuclear Cyanide Clusters
;
_journal_name_full 'Journal of the American Chemical Society'
_journal_page_first 6104
_journal_page_last 6116
_journal_paper_doi 10.1021/ja066273x
_journal_volume 129
_journal_year 2007
_chemical_formula_sum 'C108 H96 Co2 Fe3 N24'
_chemical_formula_weight 2015.50
_chemical_name_systematic
; 
 ? 
;
_space_group_IT_number 14
_symmetry_cell_setting monoclinic
_symmetry_space_group_name_Hall '-P 2ybc'
_symmetry_space_group_name_H-M 'P 1 21/c 1'
_atom_sites_solution_hydrogens geom
_atom_sites_solution_primary direct
_atom_sites_solution_secondary difmap
_audit_creation_method SHELXL-97
_cell_angle_alpha 90.00
_cell_angle_beta 97.255(14)
_cell_angle_gamma 90.00
_cell_formula_units_Z 4
_cell_length_a 19.485(14)
_cell_length_b 25.326(18)
_cell_length_c 25.145(20)
_cell_measurement_reflns_used 107
_cell_measurement_temperature 298(2)
_cell_volume 12309(16)
_computing_cell_refinement 'SMART V5.625 (Bruker, 2000)'
_computing_data_collection 'SMART V5.625 (Bruker, 2000)'
_computing_data_reduction 'SAINT V6.32 (Bruker, 2001)'
_computing_molecular_graphics 'X-Seed (Barbour, 2001)'
_computing_publication_material 'SHELXL-97 (Sheldrick, 1997)'
_computing_structure_refinement 'SHELXL-97 (Sheldrick, 1997)'
_computing_structure_solution 'SHELXS-97 (Sheldrick, 1997)'
_diffrn_ambient_temperature 298(2)
_diffrn_measured_fraction_theta_full 0.956
_diffrn_measured_fraction_theta_max 0.956
_diffrn_measurement_device_type 'Bruker SMART 1000 CCD area-detector'
_diffrn_measurement_method 'profile data from \w scans'
_diffrn_radiation_monochromator graphite
_diffrn_radiation_source 'fine-focus sealed tube'
_diffrn_radiation_type MoK\a
_diffrn_radiation_wavelength 0.71073
_diffrn_reflns_av_R_equivalents 0.2009
_diffrn_reflns_av_sigmaI/netI 0.4926
_diffrn_reflns_limit_h_max 21
_diffrn_reflns_limit_h_min -21
_diffrn_reflns_limit_k_max 28
_diffrn_reflns_limit_k_min -28
_diffrn_reflns_limit_l_max 12
_diffrn_reflns_limit_l_min -27
_diffrn_reflns_number 47425
_diffrn_reflns_theta_full 23.47
_diffrn_reflns_theta_max 23.47
_diffrn_reflns_theta_min 1.61
_exptl_absorpt_coefficient_mu 0.658
_exptl_absorpt_correction_T_max 0.9077
_exptl_absorpt_correction_T_min 0.7472
_exptl_absorpt_correction_type multi-scan
_exptl_absorpt_process_details 'SADABS v2.03 (Bruker, 2003)'
_exptl_crystal_colour 'burgundy red'
_exptl_crystal_density_diffrn 1.088
_exptl_crystal_description block
_exptl_crystal_F_000 4176
_exptl_crystal_size_max 0.47
_exptl_crystal_size_mid 0.33
_exptl_crystal_size_min 0.15
_platon_squeeze_details ' ?'
_refine_diff_density_max 0.796
_refine_diff_density_min -0.404
_refine_diff_density_rms 0.087
_refine_ls_extinction_method none
_refine_ls_goodness_of_fit_ref 0.685
_refine_ls_hydrogen_treatment constr
_refine_ls_matrix_type full
_refine_ls_number_parameters 1198
_refine_ls_number_reflns 17339
_refine_ls_number_restraints 0
_refine_ls_restrained_S_all 0.685
_refine_ls_R_factor_all 0.2575
_refine_ls_R_factor_gt 0.0933
_refine_ls_shift/su_max 0.001
_refine_ls_shift/su_mean 0.000
_refine_ls_structure_factor_coef Fsqd
_refine_ls_weighting_details
; calc 
 [1.00000+0.00000exp(0.00(sin\q/\l)^2^)]/ 
   [\s^2^(Fo^2^)+15.0000+0.0000*P+(0.0000P)^2^+0.0000sin\q/\l] 
 where P = 0.33330Fo^2^ + 0.66670Fc^2^ 
;
_refine_ls_weighting_scheme calc
_refine_ls_wR_factor_gt 0.2187
_refine_ls_wR_factor_ref 0.3095
_reflns_number_gt 4819
_reflns_number_total 17339
_reflns_threshold_expression >2sigma(I)
_cod_data_source_file ja066273xsi20060829_022531.cif
_cod_data_source_block z:\x-ray\ms117\work\final\p21_c
_cod_database_code 4109407

loop_
_symmetry_equiv_pos_as_xyz
'x, y, z'
'-x, y+1/2, -z+1/2'
'-x, -y, -z'
'x, -y-1/2, z-1/2'

loop_
_atom_site_label
_atom_site_type_symbol
_atom_site_fract_x
_atom_site_fract_y
_atom_site_fract_z
_atom_site_U_iso_or_equiv
_atom_site_adp_type
_atom_site_occupancy
_atom_site_symmetry_multiplicity
_atom_site_calc_flag
_atom_site_refinement_flags
Co1 Co 0.13983(5) 0.48604(4) 0.75156(5) 0.0400(4) Uani 1 1 d .
Co2 Co 0.32099(5) 0.65240(4) 0.63687(5) 0.0350(3) Uani 1 1 d .
Fe1 Fe 0.06164(6) 0.62813(5) 0.61492(5) 0.0376(4) Uani 1 1 d .
Fe2 Fe 0.28553(6) 0.63482(5) 0.82755(5) 0.0422(4) Uani 1 1 d .
Fe3 Fe 0.35532(6) 0.45688(4) 0.66156(5) 0.0379(4) Uani 1 1 d .
N1 N 0.0914(3) 0.5582(2) 0.6583(3) 0.0381(18) Uiso 1 1 d .
N2 N 0.2142(3) 0.5828(3) 0.8037(3) 0.046(2) Uani 1 1 d .
N3 N 0.2720(3) 0.4607(2) 0.7061(3) 0.043(2) Uani 1 1 d .
N4 N 0.1663(3) 0.6533(2) 0.6246(3) 0.040(2) Uani 1 1 d .
N5 N 0.3164(3) 0.6358(2) 0.7551(3) 0.044(2) Uani 1 1 d .
N6 N 0.3297(3) 0.5329(3) 0.6302(3) 0.046(2) Uani 1 1 d .
N7 N 0.0005(5) 0.5061(4) 0.7927(5) 0.121(4) Uani 1 1 d .
N8 N 0.0806(4) 0.3862(3) 0.6953(3) 0.075(3) Uani 1 1 d .
N9 N 0.1847(5) 0.4228(3) 0.8522(3) 0.095(3) Uani 1 1 d .
N10 N 0.3163(4) 0.7689(3) 0.6546(3) 0.067(3) Uani 1 1 d .
N11 N 0.3121(5) 0.6728(3) 0.5166(4) 0.082(3) Uani 1 1 d .
N12 N 0.4754(4) 0.6541(3) 0.6431(4) 0.080(3) Uani 1 1 d .
N13 N 0.0691(3) 0.6051(2) 0.5322(3) 0.042(2) Uani 1 1 d .
N14 N -0.0395(3) 0.5947(2) 0.5831(3) 0.042(2) Uani 1 1 d .
N15 N 0.0139(3) 0.7051(2) 0.5883(3) 0.049(2) Uani 1 1 d .
N16 N 0.0267(3) 0.6632(3) 0.6867(3) 0.045(2) Uani 1 1 d .
N17 N 0.2229(4) 0.6943(3) 0.8084(3) 0.055(3) Uani 1 1 d .
N18 N 0.2524(4) 0.6454(3) 0.8980(3) 0.057(3) Uani 1 1 d .
N19 N 0.3653(3) 0.6799(3) 0.8576(3) 0.048(2) Uani 1 1 d .
N20 N 0.3511(4) 0.5790(3) 0.8524(3) 0.054(2) Uani 1 1 d .
N21 N 0.4379(3) 0.4838(2) 0.7194(3) 0.0339(19) Uani 1 1 d .
N22 N 0.4041(3) 0.3838(2) 0.6989(3) 0.037(2) Uani 1 1 d .
N23 N 0.4269(3) 0.4448(2) 0.6019(3) 0.041(2) Uani 1 1 d .
N24 N 0.3005(3) 0.4061(3) 0.6016(3) 0.051(2) Uani 1 1 d .
C1 C 0.1107(4) 0.5292(3) 0.6911(3) 0.037(2) Uiso 1 1 d .
C2 C 0.1823(4) 0.5473(3) 0.7863(3) 0.041(3) Uani 1 1 d .
C3 C 0.2209(4) 0.4715(3) 0.7256(3) 0.037(2) Uiso 1 1 d .
C4 C 0.2267(4) 0.6531(3) 0.6297(3) 0.039(3) Uani 1 1 d .
C5 C 0.3224(4) 0.6421(3) 0.7104(3) 0.035(2) Uani 1 1 d .
C6 C 0.3252(4) 0.5798(3) 0.6284(3) 0.038(3) Uani 1 1 d .
C7 C 0.0547(5) 0.4988(4) 0.7756(4) 0.063(3) Uani 1 1 d .
C8 C 0.1034(4) 0.4229(3) 0.7164(4) 0.046(2) Uiso 1 1 d .
C9 C 0.1679(4) 0.4458(4) 0.8140(3) 0.049(3) Uani 1 1 d .
C10 C 0.3205(4) 0.7226(3) 0.6474(4) 0.049(3) Uani 1 1 d .
C11 C 0.3139(5) 0.6645(4) 0.5626(4) 0.061(3) Uani 1 1 d .
C12 C 0.4149(5) 0.6556(3) 0.6412(4) 0.062(3) Uani 1 1 d .
C13 C 0.0112(4) 0.5814(3) 0.5058(3) 0.037(2) Uiso 1 1 d .
C14 C -0.0472(4) 0.5764(3) 0.5344(3) 0.038(2) Uiso 1 1 d .
C15 C 0.1226(5) 0.6095(3) 0.5061(4) 0.054(3) Uani 1 1 d .
H15 H 0.1622 0.6241 0.5249 0.064 Uiso 1 1 calc R
C16 C 0.1272(4) 0.5943(3) 0.4514(4) 0.044(3) Uani 1 1 d .
C17 C 0.0725(4) 0.5703(3) 0.4268(3) 0.041(2) Uiso 1 1 d .
C18 C 0.0120(4) 0.5636(3) 0.4525(4) 0.049(3) Uani 1 1 d .
C19 C -0.0504(4) 0.5382(3) 0.4301(4) 0.058(3) Uani 1 1 d .
H19 H -0.0515 0.5233 0.3962 0.069 Uiso 1 1 calc R
C20 C -0.1091(5) 0.5343(4) 0.4552(4) 0.070(4) Uani 1 1 d .
H20 H -0.1499 0.5203 0.4375 0.085 Uiso 1 1 calc R
C21 C -0.1053(4) 0.5517(3) 0.5074(4) 0.047(3) Uani 1 1 d .
C22 C -0.1618(5) 0.5472(4) 0.5351(4) 0.062(3) Uiso 1 1 d .
C23 C -0.1593(5) 0.5665(4) 0.5859(5) 0.074(4) Uani 1 1 d .
C24 C -0.0971(5) 0.5901(4) 0.6073(4) 0.063(3) Uani 1 1 d .
H24 H -0.0953 0.6041 0.6416 0.075 Uiso 1 1 calc R
C25 C 0.1932(4) 0.6030(4) 0.4284(4) 0.069(4) Uani 1 1 d .
H25A H 0.2126 0.5696 0.4203 0.104 Uiso 1 1 calc R
H25B H 0.2253 0.6216 0.4540 0.104 Uiso 1 1 calc R
H25C H 0.1843 0.6236 0.3962 0.104 Uiso 1 1 calc R
C26 C 0.0683(6) 0.5512(4) 0.3694(4) 0.077(4) Uani 1 1 d .
H26A H 0.0373 0.5735 0.3467 0.115 Uiso 1 1 calc R
H26B H 0.0515 0.5156 0.3671 0.115 Uiso 1 1 calc R
H26C H 0.1134 0.5525 0.3579 0.115 Uiso 1 1 calc R
C27 C -0.2263(5) 0.5189(4) 0.5066(5) 0.104(5) Uani 1 1 d .
H27A H -0.2159 0.4822 0.5022 0.156 Uiso 1 1 calc R
H27B H -0.2393 0.5347 0.4721 0.156 Uiso 1 1 calc R
H27C H -0.2637 0.5222 0.5279 0.156 Uiso 1 1 calc R
C28 C -0.2141(6) 0.5665(6) 0.6229(5) 0.123(6) Uani 1 1 d .
H28A H -0.2585 0.5724 0.6026 0.185 Uiso 1 1 calc R
H28B H -0.2046 0.5941 0.6490 0.185 Uiso 1 1 calc R
H28C H -0.2141 0.5331 0.6409 0.185 Uiso 1 1 calc R
C29 C -0.0139(4) 0.7321(3) 0.6276(4) 0.036(3) Uani 1 1 d .
C30 C -0.0084(4) 0.7106(3) 0.6807(3) 0.038(3) Uani 1 1 d .
C31 C 0.0082(4) 0.7245(3) 0.5399(4) 0.043(3) Uani 1 1 d .
H31 H 0.0267 0.7051 0.5137 0.052 Uiso 1 1 calc R
C32 C -0.0255(5) 0.7750(4) 0.5241(4) 0.061(3) Uani 1 1 d .
C33 C -0.0553(4) 0.8004(3) 0.5642(4) 0.062(3) Uani 1 1 d .
C34 C -0.0478(5) 0.7792(4) 0.6172(4) 0.059(3) Uani 1 1 d .
C35 C -0.0758(5) 0.8041(4) 0.6631(5) 0.081(4) Uani 1 1 d .
H35 H -0.0989 0.8361 0.6575 0.097 Uiso 1 1 calc R
C36 C -0.0699(6) 0.7837(4) 0.7108(4) 0.081(4) Uani 1 1 d .
H36 H -0.0876 0.8014 0.7384 0.098 Uiso 1 1 calc R
C37 C -0.0371(5) 0.7357(3) 0.7204(4) 0.049(3) Uani 1 1 d .
C38 C -0.0235(5) 0.7133(4) 0.7739(4) 0.059(3) Uani 1 1 d .
C39 C 0.0124(5) 0.6677(3) 0.7814(3) 0.051(3) Uani 1 1 d .
C40 C 0.0363(4) 0.6435(3) 0.7367(4) 0.055(3) Uani 1 1 d .
H40 H 0.0603 0.6118 0.7421 0.066 Uiso 1 1 calc R
C41 C -0.0275(5) 0.7936(4) 0.4690(4) 0.075(4) Uani 1 1 d .
H41A H -0.0036 0.8268 0.4688 0.113 Uiso 1 1 calc R
H41B H -0.0747 0.7982 0.4535 0.113 Uiso 1 1 calc R
H41C H -0.0054 0.7682 0.4484 0.113 Uiso 1 1 calc R
C42 C -0.0877(6) 0.8549(4) 0.5483(5) 0.115(5) Uani 1 1 d .
H42A H -0.0822 0.8778 0.5789 0.173 Uiso 1 1 calc R
H42B H -0.1361 0.8505 0.5361 0.173 Uiso 1 1 calc R
H42C H -0.0650 0.8700 0.5202 0.173 Uiso 1 1 calc R
C43 C -0.0545(6) 0.7413(4) 0.8187(4) 0.087(4) Uani 1 1 d .
H43A H -0.0951 0.7603 0.8040 0.130 Uiso 1 1 calc R
H43B H -0.0212 0.7656 0.8363 0.130 Uiso 1 1 calc R
H43C H -0.0666 0.7158 0.8441 0.130 Uiso 1 1 calc R
C44 C 0.0278(6) 0.6382(4) 0.8342(4) 0.079(4) Uani 1 1 d .
H44A H -0.0148 0.6270 0.8461 0.119 Uiso 1 1 calc R
H44B H 0.0520 0.6611 0.8606 0.119 Uiso 1 1 calc R
H44C H 0.0559 0.6079 0.8293 0.119 Uiso 1 1 calc R
C45 C 0.1896(4) 0.7133(3) 0.8500(4) 0.045(3) Uani 1 1 d .
C46 C 0.2114(4) 0.6866(4) 0.9002(4) 0.056(3) Uani 1 1 d .
C47 C 0.2055(4) 0.7179(3) 0.7618(4) 0.051(3) Uani 1 1 d .
H47 H 0.2243 0.7046 0.7323 0.061 Uiso 1 1 calc R
C48 C 0.1608(4) 0.7614(4) 0.7530(4) 0.057(3) Uani 1 1 d .
C49 C 0.1310(5) 0.7816(3) 0.7953(4) 0.059(3) Uani 1 1 d .
C50 C 0.1502(5) 0.7587(3) 0.8446(4) 0.051(3) Uani 1 1 d .
C51 C 0.1221(5) 0.7774(4) 0.8944(5) 0.082(4) Uani 1 1 d .
H51 H 0.0908 0.8051 0.8936 0.098 Uiso 1 1 calc R
C52 C 0.1450(5) 0.7515(4) 0.9406(5) 0.089(4) Uani 1 1 d .
H52 H 0.1314 0.7659 0.9716 0.106 Uiso 1 1 calc R
C53 C 0.1867(5) 0.7059(4) 0.9478(5) 0.068(4) Uani 1 1 d .
C54 C 0.2089(5) 0.6781(5) 0.9972(4) 0.081(4) Uani 1 1 d .
C55 C 0.2532(6) 0.6379(5) 0.9966(5) 0.093(4) Uani 1 1 d .
C56 C 0.2715(5) 0.6215(4) 0.9443(4) 0.076(4) Uani 1 1 d .
H56 H 0.2990 0.5916 0.9436 0.091 Uiso 1 1 calc R
C57 C 0.1468(5) 0.7843(4) 0.6962(4) 0.069(4) Uani 1 1 d .
H57A H 0.1020 0.7732 0.6798 0.104 Uiso 1 1 calc R
H57B H 0.1815 0.7718 0.6753 0.104 Uiso 1 1 calc R
H57C H 0.1484 0.8221 0.6980 0.104 Uiso 1 1 calc R
C58 C 0.0880(6) 0.8336(4) 0.7876(5) 0.102(5) Uani 1 1 d .
H58A H 0.0395 0.8253 0.7832 0.154 Uiso 1 1 calc R
H58B H 0.0992 0.8518 0.7564 0.154 Uiso 1 1 calc R
H58C H 0.0987 0.8557 0.8186 0.154 Uiso 1 1 calc R
C59 C 0.1852(6) 0.7003(6) 1.0476(4) 0.119(5) Uani 1 1 d .
H59A H 0.1559 0.6752 1.0622 0.178 Uiso 1 1 calc R
H59B H 0.1600 0.7325 1.0391 0.178 Uiso 1 1 calc R
H59C H 0.2248 0.7075 1.0734 0.178 Uiso 1 1 calc R
C60 C 0.2805(7) 0.6048(5) 1.0439(5) 0.136(6) Uani 1 1 d .
H60A H 0.3069 0.6265 1.0703 0.204 Uiso 1 1 calc R
H60B H 0.3096 0.5774 1.0326 0.204 Uiso 1 1 calc R
H60C H 0.2425 0.5891 1.0591 0.204 Uiso 1 1 calc R
C61 C 0.4188(4) 0.6557(3) 0.8819(4) 0.050(3) Uani 1 1 d .
C62 C 0.4116(5) 0.5970(4) 0.8813(4) 0.053(3) Uani 1 1 d .
C63 C 0.3680(5) 0.7331(3) 0.8562(4) 0.062(3) Uani 1 1 d .
H63 H 0.3330 0.7511 0.8349 0.074 Uiso 1 1 calc R
C64 C 0.4199(6) 0.7621(4) 0.8845(5) 0.085(4) Uani 1 1 d .
C65 C 0.4749(6) 0.7362(4) 0.9121(5) 0.097(4) Uani 1 1 d .
C66 C 0.4773(5) 0.6784(4) 0.9102(4) 0.065(3) Uani 1 1 d .
C67 C 0.5288(6) 0.6444(5) 0.9366(5) 0.112(5) Uani 1 1 d .
H67 H 0.5672 0.6601 0.9561 0.134 Uiso 1 1 calc R
C68 C 0.5264(6) 0.5897(5) 0.9357(5) 0.105(5) Uani 1 1 d .
H68 H 0.5623 0.5693 0.9528 0.126 Uiso 1 1 calc R
C69 C 0.4653(5) 0.5660(4) 0.9069(4) 0.058(3) Uani 1 1 d .
C70 C 0.4565(5) 0.5082(4) 0.9004(4) 0.065(3) Uani 1 1 d .
C71 C 0.3981(5) 0.4908(4) 0.8712(4) 0.067(3) Uani 1 1 d .
C72 C 0.3469(4) 0.5259(3) 0.8470(4) 0.047(3) Uani 1 1 d .
H72 H 0.3084 0.5117 0.8264 0.056 Uiso 1 1 calc R
C73 C 0.4145(7) 0.8226(4) 0.8864(6) 0.130(6) Uani 1 1 d .
H73A H 0.3960 0.8330 0.9184 0.196 Uiso 1 1 calc R
H73B H 0.3846 0.8348 0.8556 0.196 Uiso 1 1 calc R
H73C H 0.4597 0.8378 0.8863 0.196 Uiso 1 1 calc R
C74 C 0.5356(7) 0.7625(5) 0.9437(6) 0.152(7) Uani 1 1 d .
H74A H 0.5523 0.7409 0.9740 0.229 Uiso 1 1 calc R
H74B H 0.5218 0.7963 0.9559 0.229 Uiso 1 1 calc R
H74C H 0.5717 0.7671 0.9214 0.229 Uiso 1 1 calc R
C75 C 0.5125(6) 0.4711(5) 0.9297(5) 0.116(5) Uani 1 1 d .
H75A H 0.5382 0.4898 0.9589 0.174 Uiso 1 1 calc R
H75B H 0.5432 0.4597 0.9051 0.174 Uiso 1 1 calc R
H75C H 0.4905 0.4409 0.9433 0.174 Uiso 1 1 calc R
C76 C 0.3792(7) 0.4306(4) 0.8618(5) 0.102(5) Uani 1 1 d .
H76A H 0.4021 0.4100 0.8908 0.153 Uiso 1 1 calc R
H76B H 0.3938 0.4191 0.8287 0.153 Uiso 1 1 calc R
H76C H 0.3300 0.4261 0.8603 0.153 Uiso 1 1 calc R
C77 C 0.4804(4) 0.4471(3) 0.7431(3) 0.032(2) Uiso 1 1 d .
C78 C 0.4610(4) 0.3910(3) 0.7299(4) 0.040(3) Uani 1 1 d .
C79 C 0.4516(4) 0.5340(3) 0.7326(3) 0.045(3) Uani 1 1 d .
H79 H 0.4210 0.5600 0.7183 0.053 Uiso 1 1 calc R
C80 C 0.5115(5) 0.5492(3) 0.7678(4) 0.053(3) Uani 1 1 d .
C81 C 0.5570(4) 0.5107(4) 0.7891(4) 0.060(3) Uani 1 1 d .
C82 C 0.5390(4) 0.4559(3) 0.7806(4) 0.046(2) Uiso 1 1 d .
C83 C 0.5799(5) 0.4132(4) 0.8007(4) 0.074(4) Uani 1 1 d .
H83 H 0.6200 0.4200 0.8239 0.089 Uiso 1 1 calc R
C84 C 0.5640(5) 0.3631(4) 0.7882(4) 0.077(4) Uani 1 1 d .
H84 H 0.5931 0.3361 0.8024 0.092 Uiso 1 1 calc R
C85 C 0.5042(4) 0.3510(3) 0.7542(4) 0.054(3) Uani 1 1 d .
C86 C 0.4827(5) 0.2977(4) 0.7392(4) 0.067(3) Uani 1 1 d .
C87 C 0.4264(5) 0.2908(3) 0.7065(4) 0.063(3) Uani 1 1 d .
C88 C 0.3863(4) 0.3334(3) 0.6871(4) 0.068(4) Uani 1 1 d .
H88 H 0.3452 0.3269 0.6650 0.082 Uiso 1 1 calc R
C89 C 0.5234(6) 0.6081(3) 0.7784(4) 0.091(4) Uani 1 1 d .
H89A H 0.5388 0.6135 0.8158 0.137 Uiso 1 1 calc R
H89B H 0.4810 0.6269 0.7685 0.137 Uiso 1 1 calc R
H89C H 0.5580 0.6207 0.7575 0.137 Uiso 1 1 calc R
C90 C 0.6217(5) 0.5261(4) 0.8280(5) 0.097(5) Uani 1 1 d .
H90A H 0.6615 0.5083 0.8177 0.145 Uiso 1 1 calc R
H90B H 0.6152 0.5160 0.8638 0.145 Uiso 1 1 calc R
H90C H 0.6285 0.5636 0.8267 0.145 Uiso 1 1 calc R
C91 C 0.5313(6) 0.2525(4) 0.7598(5) 0.112(5) Uani 1 1 d .
H91A H 0.5168 0.2205 0.7412 0.168 Uiso 1 1 calc R
H91B H 0.5300 0.2478 0.7975 0.168 Uiso 1 1 calc R
H91C H 0.5777 0.2608 0.7535 0.168 Uiso 1 1 calc R
C92 C 0.3965(6) 0.2350(4) 0.6926(6) 0.110(5) Uani 1 1 d .
H92A H 0.3868 0.2313 0.6544 0.165 Uiso 1 1 calc R
H92B H 0.3546 0.2303 0.7084 0.165 Uiso 1 1 calc R
H92C H 0.4296 0.2087 0.7064 0.165 Uiso 1 1 calc R
C93 C 0.3992(5) 0.4154(3) 0.5626(4) 0.046(2) Uiso 1 1 d .
C94 C 0.3317(4) 0.3925(3) 0.5609(4) 0.050(3) Uani 1 1 d .
C95 C 0.4900(5) 0.4633(3) 0.6015(5) 0.067(4) Uani 1 1 d .
H95 H 0.5090 0.4839 0.6303 0.081 Uiso 1 1 calc R
C96 C 0.5311(5) 0.4535(4) 0.5588(5) 0.065(3) Uani 1 1 d .
C97 C 0.5037(5) 0.4250(4) 0.5195(4) 0.059(3) Uiso 1 1 d .
C98 C 0.4394(5) 0.4056(4) 0.5191(4) 0.071(4) Uani 1 1 d .
C99 C 0.4084(6) 0.3697(5) 0.4768(5) 0.091(4) Uani 1 1 d .
H99 H 0.4333 0.3618 0.4486 0.109 Uiso 1 1 calc R
C100 C 0.3480(6) 0.3486(4) 0.4771(5) 0.089(4) Uani 1 1 d .
H100 H 0.3318 0.3264 0.4488 0.106 Uiso 1 1 calc R
C101 C 0.3021(5) 0.3575(4) 0.5203(4) 0.071(4) Uani 1 1 d .
C102 C 0.2344(5) 0.3363(4) 0.5252(5) 0.073(4) Uani 1 1 d .
C103 C 0.2031(6) 0.3496(5) 0.5696(5) 0.084(4) Uani 1 1 d .
C104 C 0.2353(5) 0.3857(4) 0.6050(4) 0.059(3) Uani 1 1 d .
H104 H 0.2120 0.3970 0.6330 0.071 Uiso 1 1 calc R
C105 C 0.6042(5) 0.4768(4) 0.5680(5) 0.094(4) Uani 1 1 d .
H10A H 0.6373 0.4500 0.5624 0.141 Uiso 1 1 calc R
H10B H 0.6133 0.4899 0.6040 0.141 Uiso 1 1 calc R
H10C H 0.6077 0.5053 0.5432 0.141 Uiso 1 1 calc R
C106 C 0.5491(6) 0.4144(4) 0.4751(5) 0.097(4) Uani 1 1 d .
H10J H 0.5949 0.4274 0.4859 0.145 Uiso 1 1 calc R
H10K H 0.5297 0.4319 0.4428 0.145 Uiso 1 1 calc R
H10L H 0.5510 0.3770 0.4687 0.145 Uiso 1 1 calc R
C107 C 0.1982(7) 0.3026(5) 0.4806(5) 0.138(6) Uani 1 1 d .
H10G H 0.1772 0.2728 0.4957 0.207 Uiso 1 1 calc R
H10H H 0.2313 0.2905 0.4581 0.207 Uiso 1 1 calc R
H10I H 0.1632 0.3232 0.4597 0.207 Uiso 1 1 calc R
C108 C 0.1333(5) 0.3300(4) 0.5746(5) 0.097(5) Uani 1 1 d .
H10D H 0.1044 0.3343 0.5410 0.146 Uiso 1 1 calc R
H10E H 0.1141 0.3497 0.6018 0.146 Uiso 1 1 calc R
H10F H 0.1356 0.2933 0.5842 0.146 Uiso 1 1 calc R

loop_
_atom_site_aniso_label
_atom_site_aniso_U_11
_atom_site_aniso_U_22
_atom_site_aniso_U_33
_atom_site_aniso_U_23
_atom_site_aniso_U_13
_atom_site_aniso_U_12
Co1 0.0252(6) 0.0474(7) 0.0448(8) 0.0032(6) -0.0053(6) -0.0098(6)
Co2 0.0205(6) 0.0387(6) 0.0425(7) 0.0011(6) -0.0086(6) -0.0013(5)
Fe1 0.0204(6) 0.0482(7) 0.0413(8) -0.0027(7) -0.0075(6) 0.0009(6)
Fe2 0.0367(7) 0.0449(7) 0.0412(8) -0.0040(7) -0.0093(6) -0.0032(6)
Fe3 0.0222(6) 0.0363(6) 0.0513(8) -0.0013(7) -0.0099(6) 0.0026(6)
N2 0.018(4) 0.065(5) 0.053(5) -0.002(4) -0.006(4) 0.009(4)
N3 0.048(4) 0.032(4) 0.041(4) -0.002(4) -0.024(4) 0.011(3)
N4 0.028(4) 0.043(4) 0.047(5) -0.007(4) -0.005(4) -0.014(3)
N5 0.044(4) 0.040(4) 0.042(5) 0.001(4) -0.018(4) 0.005(3)
N6 0.037(4) 0.047(4) 0.056(5) -0.009(4) 0.009(4) 0.006(3)
N7 0.079(7) 0.140(9) 0.154(10) -0.032(8) 0.055(7) 0.001(7)
N8 0.082(6) 0.061(5) 0.077(6) -0.006(5) -0.011(5) -0.032(5)
N9 0.144(8) 0.089(6) 0.045(6) 0.011(5) -0.015(6) -0.056(6)
N10 0.048(5) 0.059(5) 0.086(6) 0.004(5) -0.026(5) -0.018(4)
N11 0.085(7) 0.088(6) 0.070(7) 0.015(6) -0.005(6) 0.001(5)
N12 0.047(5) 0.106(6) 0.082(7) -0.018(6) -0.004(5) 0.012(5)
N13 0.020(4) 0.047(4) 0.051(5) -0.006(4) -0.023(4) -0.006(3)
N14 0.018(4) 0.050(4) 0.056(5) -0.004(4) -0.005(4) -0.005(3)
N15 0.043(4) 0.041(4) 0.062(5) -0.001(4) -0.004(4) -0.014(3)
N16 0.044(4) 0.052(4) 0.034(4) 0.010(4) -0.014(4) 0.016(4)
N17 0.067(5) 0.040(4) 0.055(5) -0.004(4) -0.006(5) 0.000(4)
N18 0.065(5) 0.079(5) 0.024(4) -0.005(4) -0.008(4) 0.011(4)
N19 0.039(4) 0.043(4) 0.056(5) -0.002(4) -0.018(4) -0.005(4)
N20 0.043(5) 0.067(5) 0.053(5) -0.013(4) 0.009(4) -0.016(4)
N21 0.023(3) 0.030(3) 0.041(4) -0.004(3) -0.028(3) -0.002(3)
N22 0.011(3) 0.041(4) 0.055(5) -0.003(4) -0.010(3) -0.006(3)
N23 0.018(4) 0.038(4) 0.066(5) 0.010(4) -0.002(4) 0.000(3)
N24 0.031(4) 0.060(4) 0.061(5) -0.005(4) -0.001(4) 0.032(4)
C2 0.011(4) 0.072(6) 0.040(6) 0.012(5) -0.001(4) 0.003(4)
C4 0.034(5) 0.048(5) 0.032(5) 0.004(4) -0.003(4) -0.006(4)
C5 0.030(5) 0.038(5) 0.033(5) -0.002(4) -0.017(4) 0.009(4)
C6 0.024(4) 0.036(5) 0.047(6) 0.012(5) -0.026(4) 0.002(4)
C7 0.071(7) 0.061(6) 0.049(7) 0.002(5) -0.022(6) -0.029(5)
C9 0.046(6) 0.073(6) 0.030(5) 0.016(5) 0.014(5) -0.023(5)
C10 0.038(5) 0.035(5) 0.067(7) 0.006(5) -0.021(5) -0.025(4)
C11 0.056(7) 0.059(6) 0.062(7) 0.003(6) -0.012(6) 0.002(5)
C12 0.076(7) 0.049(5) 0.050(6) 0.008(5) -0.033(6) 0.021(5)
C15 0.043(6) 0.051(5) 0.060(7) -0.015(5) -0.021(5) -0.004(5)
C16 0.026(5) 0.050(5) 0.051(6) -0.012(5) -0.006(5) -0.006(4)
C18 0.042(5) 0.049(5) 0.049(6) 0.007(5) -0.022(5) 0.005(4)
C19 0.044(6) 0.058(6) 0.060(7) -0.007(5) -0.037(5) -0.013(5)
C20 0.043(6) 0.066(6) 0.093(9) 0.011(6) -0.030(6) -0.027(5)
C21 0.025(5) 0.053(5) 0.054(6) 0.015(5) -0.029(5) 0.007(4)
C23 0.022(5) 0.088(7) 0.114(10) 0.020(7) 0.017(6) -0.012(5)
C24 0.067(7) 0.070(6) 0.048(7) -0.009(6) -0.006(6) 0.001(6)
C25 0.037(6) 0.097(8) 0.072(8) -0.016(7) 0.001(6) 0.004(6)
C26 0.088(8) 0.088(7) 0.049(7) -0.009(6) -0.011(6) -0.003(6)
C27 0.047(6) 0.097(8) 0.150(11) 0.047(8) -0.057(7) -0.003(6)
C28 0.064(8) 0.180(13) 0.125(12) 0.005(11) 0.007(9) -0.006(9)
C29 0.019(4) 0.040(5) 0.049(6) 0.008(5) -0.001(4) 0.013(4)
C30 0.014(4) 0.055(5) 0.043(6) 0.020(5) 0.002(4) 0.023(4)
C31 0.026(5) 0.065(6) 0.036(6) -0.002(5) -0.007(4) 0.012(4)
C32 0.045(6) 0.078(7) 0.055(7) 0.018(6) -0.010(5) 0.012(5)
C33 0.036(5) 0.049(6) 0.092(8) -0.001(6) -0.025(6) 0.023(5)
C34 0.045(6) 0.060(6) 0.068(7) 0.029(6) -0.004(6) 0.021(5)
C35 0.081(7) 0.067(6) 0.099(9) -0.017(6) 0.033(7) 0.051(5)
C36 0.118(9) 0.090(8) 0.041(6) 0.033(6) 0.027(7) 0.033(7)
C37 0.051(6) 0.059(5) 0.039(6) 0.012(5) 0.011(5) 0.034(5)
C38 0.051(6) 0.085(7) 0.043(6) 0.003(6) 0.010(5) 0.022(5)
C39 0.058(6) 0.062(6) 0.032(6) -0.004(5) 0.004(5) 0.034(5)
C40 0.044(6) 0.048(5) 0.072(7) 0.005(6) 0.005(6) 0.022(5)
C41 0.083(8) 0.093(8) 0.053(7) 0.017(6) 0.021(6) 0.019(6)
C42 0.146(11) 0.099(8) 0.097(10) 0.024(8) 0.002(9) 0.069(8)
C43 0.131(10) 0.096(8) 0.034(6) 0.001(6) 0.014(7) 0.041(7)
C44 0.108(9) 0.073(7) 0.052(7) -0.011(6) -0.010(7) 0.011(6)
C45 0.020(5) 0.063(6) 0.048(6) -0.014(5) -0.009(5) -0.001(4)
C46 0.034(5) 0.072(6) 0.057(7) -0.018(6) -0.010(5) 0.009(5)
C47 0.018(5) 0.065(6) 0.067(7) 0.006(6) 0.001(5) 0.016(4)
C48 0.031(5) 0.059(6) 0.078(8) -0.007(6) -0.011(6) 0.008(5)
C49 0.048(6) 0.048(6) 0.077(8) -0.014(6) -0.007(6) 0.009(5)
C50 0.036(5) 0.056(6) 0.062(7) -0.031(5) 0.010(5) -0.004(5)
C51 0.056(7) 0.087(8) 0.100(10) -0.011(7) 0.002(7) 0.024(6)
C52 0.053(7) 0.113(9) 0.097(10) -0.026(8) -0.002(7) -0.011(7)
C53 0.042(6) 0.078(7) 0.081(8) -0.020(7) 0.000(6) -0.004(5)
C54 0.055(7) 0.132(9) 0.052(7) -0.007(7) -0.013(6) -0.007(7)
C55 0.074(8) 0.135(10) 0.068(8) -0.003(8) -0.003(7) 0.032(8)
C56 0.064(7) 0.090(8) 0.073(8) -0.014(7) 0.007(7) -0.019(6)
C57 0.075(7) 0.066(6) 0.066(7) 0.002(6) 0.000(6) 0.027(6)
C58 0.105(10) 0.070(7) 0.128(12) -0.025(8) -0.002(9) 0.010(7)
C59 0.089(9) 0.215(14) 0.057(8) -0.061(9) 0.031(7) -0.016(9)
C60 0.166(14) 0.173(13) 0.068(9) 0.054(9) 0.011(9) 0.035(11)
C61 0.037(5) 0.040(5) 0.066(7) -0.012(5) -0.017(5) -0.022(4)
C62 0.049(6) 0.069(6) 0.042(6) -0.004(5) 0.006(5) -0.011(5)
C63 0.063(7) 0.044(5) 0.074(8) -0.002(6) -0.016(6) -0.004(5)
C64 0.076(8) 0.070(7) 0.103(10) 0.010(7) -0.015(8) -0.012(6)
C65 0.118(9) 0.094(7) 0.074(8) -0.037(7) -0.012(8) -0.083(7)
C66 0.053(6) 0.081(7) 0.058(7) -0.006(6) -0.002(6) -0.025(6)
C67 0.098(9) 0.109(9) 0.115(11) -0.029(9) -0.043(9) -0.027(8)
C68 0.076(8) 0.133(10) 0.092(9) -0.022(9) -0.048(7) 0.011(8)
C69 0.046(6) 0.063(6) 0.063(7) 0.004(6) -0.005(6) 0.015(5)
C70 0.062(7) 0.075(7) 0.055(7) -0.002(6) -0.008(6) -0.001(6)
C71 0.036(6) 0.081(7) 0.078(8) 0.021(6) -0.012(6) -0.012(5)
C72 0.023(5) 0.066(6) 0.050(6) -0.005(5) 0.001(5) -0.013(5)
C73 0.180(13) 0.052(7) 0.148(13) -0.014(8) -0.021(11) -0.036(8)
C74 0.204(15) 0.121(10) 0.113(12) -0.018(10) -0.053(11) -0.069(10)
C75 0.108(10) 0.109(9) 0.123(11) 0.042(9) -0.019(9) 0.039(8)
C76 0.182(13) 0.045(6) 0.077(9) 0.003(6) 0.005(9) 0.010(7)
C78 0.017(4) 0.044(5) 0.054(6) -0.001(5) -0.012(5) 0.006(4)
C79 0.043(5) 0.056(5) 0.030(5) 0.010(5) -0.013(5) -0.012(5)
C80 0.059(6) 0.049(5) 0.049(6) 0.006(5) -0.007(5) 0.005(5)
C81 0.039(6) 0.056(6) 0.080(8) -0.008(6) -0.010(6) 0.006(5)
C83 0.059(6) 0.067(6) 0.086(8) -0.004(7) -0.029(6) 0.020(6)
C84 0.082(8) 0.053(6) 0.087(9) 0.017(6) -0.024(7) 0.016(6)
C85 0.034(5) 0.051(5) 0.070(7) -0.013(5) -0.017(5) 0.002(5)
C86 0.040(6) 0.076(7) 0.074(8) -0.006(6) -0.032(6) 0.002(5)
C87 0.064(7) 0.043(5) 0.077(8) 0.015(6) -0.017(6) 0.004(5)
C88 0.043(5) 0.053(6) 0.095(8) -0.003(6) -0.045(6) -0.028(5)
C89 0.128(9) 0.052(6) 0.081(9) -0.001(6) -0.038(8) -0.030(6)
C90 0.052(7) 0.094(8) 0.131(11) -0.007(8) -0.037(7) -0.002(6)
C91 0.137(11) 0.062(7) 0.121(11) 0.003(8) -0.051(9) 0.024(7)
C92 0.105(10) 0.065(7) 0.152(12) -0.034(8) -0.016(9) -0.006(7)
C94 0.045(6) 0.038(5) 0.060(7) 0.012(5) -0.023(5) 0.012(5)
C95 0.041(6) 0.038(5) 0.114(9) 0.006(6) -0.027(6) 0.008(5)
C96 0.025(5) 0.075(6) 0.093(8) 0.013(7) 0.005(6) 0.021(5)
C98 0.080(8) 0.057(6) 0.071(8) -0.002(6) -0.010(7) 0.012(6)
C99 0.082(8) 0.112(9) 0.081(9) 0.029(8) 0.019(7) 0.017(7)
C100 0.112(10) 0.077(7) 0.069(8) -0.022(7) -0.017(8) 0.031(7)
C101 0.058(7) 0.072(7) 0.078(8) 0.001(6) -0.017(6) 0.036(6)
C102 0.040(6) 0.060(6) 0.108(9) 0.024(6) -0.036(6) -0.006(5)
C103 0.058(7) 0.105(9) 0.088(9) -0.015(8) 0.006(7) 0.008(7)
C104 0.042(6) 0.074(6) 0.054(7) -0.016(6) -0.027(5) 0.013(5)
C105 0.056(7) 0.122(9) 0.106(10) 0.037(8) 0.018(7) -0.012(7)
C106 0.102(9) 0.097(8) 0.105(9) 0.019(8) 0.068(8) 0.033(7)
C107 0.151(12) 0.162(12) 0.091(10) -0.044(9) -0.027(10) -0.073(10)
C108 0.066(8) 0.083(8) 0.137(12) -0.005(8) -0.007(8) -0.012(7)

loop_
_atom_type_symbol
_atom_type_description
_atom_type_scat_dispersion_real
_atom_type_scat_dispersion_imag
_atom_type_scat_source
C C 0.0033 0.0016 'International Tables Vol C Tables 4.2.6.8 and 6.1.1.4'
H H 0.0000 0.0000 'International Tables Vol C Tables 4.2.6.8 and 6.1.1.4'
N N 0.0061 0.0033 'International Tables Vol C Tables 4.2.6.8 and 6.1.1.4'
Fe Fe 0.3463 0.8444 'International Tables Vol C Tables 4.2.6.8 and 6.1.1.4'
Co Co 0.3494 0.9721 'International Tables Vol C Tables 4.2.6.8 and 6.1.1.4'

loop_
_geom_angle_atom_site_label_1
_geom_angle_atom_site_label_2
_geom_angle_atom_site_label_3
_geom_angle
C3 Co1 C7 177.2(4)
C3 Co1 C9 90.9(4)
C7 Co1 C9 90.0(4)
C3 Co1 C1 90.8(4)
C7 Co1 C1 88.4(4)
C9 Co1 C1 177.2(4)
C3 Co1 C2 89.0(3)
C7 Co1 C2 93.6(4)
C9 Co1 C2 89.7(4)
C1 Co1 C2 88.1(3)
C3 Co1 C8 87.4(4)
C7 Co1 C8 90.0(4)
C9 Co1 C8 89.2(4)
C1 Co1 C8 93.2(3)
C2 Co1 C8 176.2(4)
C10 Co2 C12 88.3(4)
C10 Co2 C4 88.9(4)
C12 Co2 C4 176.2(4)
C10 Co2 C6 177.3(3)
C12 Co2 C6 89.6(4)
C4 Co2 C6 93.3(3)
C10 Co2 C5 89.6(4)
C12 Co2 C5 93.3(4)
C4 Co2 C5 89.3(4)
C6 Co2 C5 88.9(4)
C10 Co2 C11 89.1(4)
C12 Co2 C11 90.0(4)
C4 Co2 C11 87.4(4)
C6 Co2 C11 92.6(4)
C5 Co2 C11 176.4(4)
N4 Fe1 N1 89.8(2)
N4 Fe1 N13 90.6(3)
N1 Fe1 N13 102.8(2)
N4 Fe1 N16 100.3(3)
N1 Fe1 N16 90.4(3)
N13 Fe1 N16 163.0(2)
N4 Fe1 N14 164.0(3)
N1 Fe1 N14 92.3(2)
N13 Fe1 N14 73.5(3)
N16 Fe1 N14 95.6(3)
N4 Fe1 N15 97.5(2)
N1 Fe1 N15 164.1(3)
N13 Fe1 N15 91.3(3)
N16 Fe1 N15 74.4(3)
N14 Fe1 N15 84.6(2)
N20 Fe2 N2 91.2(3)
N20 Fe2 N17 174.9(3)
N2 Fe2 N17 92.7(3)
N20 Fe2 N18 95.0(3)
N2 Fe2 N18 93.8(3)
N17 Fe2 N18 81.5(3)
N20 Fe2 N5 92.3(3)
N2 Fe2 N5 90.7(3)
N17 Fe2 N5 90.9(3)
N18 Fe2 N5 171.3(3)
N20 Fe2 N19 81.2(3)
N2 Fe2 N19 172.1(3)
N17 Fe2 N19 94.8(3)
N18 Fe2 N19 84.9(3)
N5 Fe2 N19 91.7(3)
N3 Fe3 N6 89.7(3)
N3 Fe3 N21 100.9(3)
N6 Fe3 N21 94.9(2)
N3 Fe3 N24 93.0(3)
N6 Fe3 N24 102.1(3)
N21 Fe3 N24 158.1(2)
N3 Fe3 N23 167.8(2)
N6 Fe3 N23 90.7(3)
N21 Fe3 N23 91.2(3)
N24 Fe3 N23 75.0(3)
N3 Fe3 N22 97.6(2)
N6 Fe3 N22 168.2(2)
N21 Fe3 N22 74.6(2)
N24 Fe3 N22 86.9(2)
N23 Fe3 N22 84.2(2)
C1 N1 Fe1 163.7(6)
C2 N2 Fe2 167.3(7)
C3 N3 Fe3 167.1(6)
C4 N4 Fe1 162.2(6)
C5 N5 Fe2 166.4(7)
C6 N6 Fe3 159.0(7)
C15 N13 C13 116.9(7)
C15 N13 Fe1 127.7(5)
C13 N13 Fe1 115.4(6)
C14 N14 C24 113.0(7)
C14 N14 Fe1 118.1(6)
C24 N14 Fe1 128.9(6)
C31 N15 C29 119.3(7)
C31 N15 Fe1 126.4(6)
C29 N15 Fe1 114.2(5)
C40 N16 C30 115.8(7)
C40 N16 Fe1 126.7(6)
C30 N16 Fe1 117.5(5)
C47 N17 C45 114.8(7)
C47 N17 Fe2 130.5(7)
C45 N17 Fe2 114.7(6)
C46 N18 C56 115.5(9)
C46 N18 Fe2 114.4(6)
C56 N18 Fe2 129.6(7)
C61 N19 C63 117.0(7)
C61 N19 Fe2 116.8(5)
C63 N19 Fe2 126.2(6)
C72 N20 C62 114.5(7)
C72 N20 Fe2 131.3(6)
C62 N20 Fe2 114.2(6)
C79 N21 C77 117.3(6)
C79 N21 Fe3 125.7(5)
C77 N21 Fe3 117.0(5)
C78 N22 C88 116.6(7)
C78 N22 Fe3 115.1(5)
C88 N22 Fe3 127.6(5)
C93 N23 C95 119.7(9)
C93 N23 Fe3 111.2(5)
C95 N23 Fe3 129.1(7)
C94 N24 C104 118.3(8)
C94 N24 Fe3 117.9(6)
C104 N24 Fe3 123.8(6)
N1 C1 Co1 173.7(7)
N2 C2 Co1 171.8(8)
N3 C3 Co1 176.3(7)
N4 C4 Co2 179.2(8)
N5 C5 Co2 173.3(7)
N6 C6 Co2 171.3(8)
N7 C7 Co1 177.7(10)
N8 C8 Co1 178.6(8)
N9 C9 Co1 178.3(9)
N10 C10 Co2 176.3(8)
N11 C11 Co2 177.4(9)
N12 C12 Co2 175.3(8)
N13 C13 C18 119.5(8)
N13 C13 C14 117.0(7)
C18 C13 C14 123.5(7)
N14 C14 C21 127.6(9)
N14 C14 C13 116.0(7)
C21 C14 C13 116.4(8)
N13 C15 C16 127.5(8)
C17 C16 C15 115.3(9)
C17 C16 C25 125.2(9)
C15 C16 C25 119.3(7)
C16 C17 C18 120.8(8)
C16 C17 C26 122.7(9)
C18 C17 C26 116.5(8)
C13 C18 C17 119.9(7)
C13 C18 C19 114.0(9)
C17 C18 C19 126.0(9)
C20 C19 C18 124.6(9)
C21 C20 C19 117.7(8)
C20 C21 C22 120.2(8)
C20 C21 C14 123.5(9)
C22 C21 C14 116.2(9)
C23 C22 C21 120.4(9)
C23 C22 C27 122.2(10)
C21 C22 C27 117.4(9)
C22 C23 C24 116.2(10)
C22 C23 C28 129.5(9)
C24 C23 C28 114.2(11)
N14 C24 C23 126.5(10)
N15 C29 C34 121.5(8)
N15 C29 C30 119.4(7)
C34 C29 C30 119.1(8)
C37 C30 N16 124.6(8)
C37 C30 C29 121.1(7)
N16 C30 C29 114.3(7)
N15 C31 C32 124.3(8)
C33 C32 C41 125.2(9)
C33 C32 C31 114.9(9)
C41 C32 C31 119.8(9)
C32 C33 C34 120.1(8)
C32 C33 C42 115.0(10)
C34 C33 C42 124.5(10)
C29 C34 C33 119.7(9)
C29 C34 C35 116.0(9)
C33 C34 C35 124.4(8)
C36 C35 C34 123.6(9)
C35 C36 C37 119.8(10)
C30 C37 C36 120.4(9)
C30 C37 C38 117.0(8)
C36 C37 C38 122.1(9)
C39 C38 C37 119.5(9)
C39 C38 C43 122.9(9)
C37 C38 C43 117.5(8)
C38 C39 C40 118.5(8)
C38 C39 C44 125.7(9)
C40 C39 C44 115.7(8)
N16 C40 C39 124.2(8)
C50 C45 N17 121.6(9)
C50 C45 C46 125.0(9)
N17 C45 C46 112.4(7)
N18 C46 C53 125.0(9)
N18 C46 C45 116.5(9)
C53 C46 C45 118.5(8)
N17 C47 C48 125.4(9)
C49 C48 C47 119.0(9)
C49 C48 C57 122.6(8)
C47 C48 C57 118.3(9)
C48 C49 C50 116.6(8)
C48 C49 C58 119.4(10)
C50 C49 C58 123.2(10)
C49 C50 C45 121.6(9)
C49 C50 C51 122.0(9)
C45 C50 C51 116.0(9)
C52 C51 C50 116.4(10)
C51 C52 C53 128.8(12)
C52 C53 C46 114.8(10)
C52 C53 C54 127.9(11)
C46 C53 C54 117.2(9)
C55 C54 C53 119.0(11)
C55 C54 C59 124.0(11)
C53 C54 C59 116.7(10)
C54 C55 C56 117.1(11)
C54 C55 C60 125.8(12)
C56 C55 C60 116.9(11)
N18 C56 C55 126.0(10)
N19 C61 C66 127.3(8)
N19 C61 C62 113.4(7)
C66 C61 C62 119.2(8)
N20 C62 C69 126.7(8)
N20 C62 C61 114.0(8)
C69 C62 C61 119.3(8)
N19 C63 C64 123.2(9)
C65 C64 C63 119.0(9)
C65 C64 C73 121.0(10)
C63 C64 C73 120.0(10)
C64 C65 C66 119.3(9)
C64 C65 C74 124.8(10)
C66 C65 C74 115.8(10)
C61 C66 C67 118.3(9)
C61 C66 C65 113.7(9)
C67 C66 C65 127.9(9)
C68 C67 C66 125.3(10)
C67 C68 C69 116.6(10)
C62 C69 C68 121.4(9)
C62 C69 C70 115.8(8)
C68 C69 C70 122.8(9)
C71 C70 C69 117.5(9)
C71 C70 C75 123.7(9)
C69 C70 C75 118.8(8)
C70 C71 C72 121.9(9)
C70 C71 C76 124.2(9)
C72 C71 C76 113.8(8)
N20 C72 C71 123.5(8)
N21 C77 C82 126.6(7)
N21 C77 C78 115.7(6)
C82 C77 C78 117.6(7)
N22 C78 C85 125.7(7)
N22 C78 C77 116.5(7)
C85 C78 C77 117.7(7)
N21 C79 C80 122.3(7)
C81 C80 C79 119.1(8)
C81 C80 C89 123.0(8)
C79 C80 C89 117.8(8)
C80 C81 C82 119.3(8)
C80 C81 C90 120.1(8)
C82 C81 C90 120.1(8)
C83 C82 C77 119.8(8)
C83 C82 C81 125.0(8)
C77 C82 C81 114.6(7)
C84 C83 C82 123.0(9)
C83 C84 C85 120.4(9)
C84 C85 C78 121.2(8)
C84 C85 C86 123.9(8)
C78 C85 C86 114.9(7)
C87 C86 C85 118.9(8)
C87 C86 C91 123.4(9)
C85 C86 C91 117.5(8)
C86 C87 C88 120.9(9)
C86 C87 C92 121.9(9)
C88 C87 C92 116.8(8)
N22 C88 C87 122.9(8)
N23 C93 C94 123.2(9)
N23 C93 C98 117.4(8)
C94 C93 C98 119.4(8)
N24 C94 C101 122.9(9)
N24 C94 C93 112.7(8)
C101 C94 C93 124.3(9)
N23 C95 C96 123.5(9)
C97 C96 C95 117.0(9)
C97 C96 C105 128.4(11)
C95 C96 C105 114.5(9)
C96 C97 C98 120.6(11)
C96 C97 C106 116.0(9)
C98 C97 C106 123.4(10)
C97 C98 C93 121.7(9)
C97 C98 C99 122.0(11)
C93 C98 C99 116.2(9)
C100 C99 C98 122.8(12)
C99 C100 C101 124.4(11)
C94 C101 C102 117.7(10)
C94 C101 C100 112.8(9)
C102 C101 C100 129.6(10)
C103 C102 C101 118.7(10)
C103 C102 C107 121.8(10)
C101 C102 C107 119.5(11)
C104 C103 C102 118.4(10)
C104 C103 C108 121.5(11)
C102 C103 C108 119.7(10)
C103 C104 N24 123.8(10)

loop_
_geom_bond_atom_site_label_1
_geom_bond_atom_site_label_2
_geom_bond_distance
Co1 C3 1.821(9)
Co1 C7 1.864(11)
Co1 C9 1.893(9)
Co1 C1 1.899(8)
Co1 C2 1.918(9)
Co1 C8 1.920(9)
Co2 C10 1.799(8)
Co2 C12 1.820(10)
Co2 C4 1.824(8)
Co2 C6 1.854(8)
Co2 C5 1.864(9)
Co2 C11 1.881(11)
Fe1 N4 2.120(6)
Fe1 N1 2.123(6)
Fe1 N13 2.181(7)
Fe1 N16 2.196(7)
Fe1 N14 2.201(6)
Fe1 N15 2.225(7)
Fe2 N20 1.954(7)
Fe2 N2 1.954(7)
Fe2 N17 1.959(7)
Fe2 N18 1.979(8)
Fe2 N5 1.989(8)
Fe2 N19 1.998(6)
Fe3 N3 2.087(7)
Fe3 N6 2.116(7)
Fe3 N21 2.138(6)
Fe3 N24 2.160(7)
Fe3 N23 2.194(7)
Fe3 N22 2.233(6)
N1 C1 1.133(9)
N2 C2 1.146(10)
N3 C3 1.197(10)
N4 C4 1.167(10)
N5 C5 1.156(10)
N6 C6 1.192(9)
N7 C7 1.204(14)
N8 C8 1.132(10)
N9 C9 1.136(11)
N10 C10 1.188(10)
N11 C11 1.171(13)
N12 C12 1.175(12)
N13 C15 1.304(11)
N13 C13 1.374(9)
N14 C14 1.300(10)
N14 C24 1.346(12)
N15 C31 1.304(11)
N15 C29 1.369(11)
N16 C40 1.343(11)
N16 C30 1.380(10)
N17 C47 1.322(11)
N17 C45 1.386(12)
N18 C46 1.318(11)
N18 C56 1.324(12)
N19 C61 1.294(10)
N19 C63 1.350(10)
N20 C72 1.354(10)
N20 C62 1.382(10)
N21 C79 1.333(9)
N21 C77 1.336(9)
N22 C78 1.285(9)
N22 C88 1.345(10)
N23 C93 1.299(10)
N23 C95 1.318(11)
N24 C94 1.301(12)
N24 C104 1.385(11)
C13 C18 1.416(12)
C13 C14 1.428(12)
C14 C21 1.392(11)
C15 C16 1.443(13)
C16 C17 1.311(10)
C16 C25 1.492(12)
C17 C18 1.425(12)
C17 C26 1.515(12)
C18 C19 1.426(11)
C19 C20 1.379(14)
C20 C21 1.377(14)
C21 C22 1.379(14)
C22 C23 1.363(15)
C22 C27 1.541(13)
C23 C24 1.396(12)
C23 C28 1.504(16)
C29 C34 1.372(11)
C29 C30 1.432(12)
C30 C37 1.362(12)
C31 C32 1.469(12)
C32 C33 1.385(14)
C32 C41 1.459(13)
C33 C34 1.428(14)
C33 C42 1.548(13)
C34 C35 1.478(14)
C35 C36 1.296(14)
C36 C37 1.381(13)
C37 C38 1.453(12)
C38 C39 1.351(12)
C38 C43 1.519(14)
C39 C40 1.412(13)
C39 C44 1.520(12)
C45 C50 1.379(12)
C45 C46 1.447(12)
C46 C53 1.432(15)
C47 C48 1.405(11)
C48 C49 1.372(14)
C48 C57 1.534(13)
C49 C50 1.377(13)
C49 C58 1.561(13)
C50 C51 1.503(15)
C51 C52 1.359(15)
C52 C53 1.411(14)
C53 C54 1.446(15)
C54 C55 1.337(15)
C54 C59 1.510(15)
C55 C56 1.466(16)
C55 C60 1.496(15)
C61 C66 1.390(12)
C61 C62 1.494(12)
C62 C69 1.398(12)
C63 C64 1.374(13)
C64 C65 1.368(14)
C64 C73 1.536(14)
C65 C66 1.465(14)
C65 C74 1.495(15)
C66 C67 1.421(14)
C67 C68 1.386(16)
C68 C69 1.444(13)
C69 C70 1.481(13)
C70 C71 1.348(12)
C70 C75 1.553(14)
C71 C72 1.415(12)
C71 C76 1.579(13)
C77 C82 1.402(11)
C77 C78 1.496(10)
C78 C85 1.407(11)
C79 C80 1.426(11)
C80 C81 1.380(12)
C80 C89 1.527(12)
C81 C82 1.442(12)
C81 C90 1.543(12)
C82 C83 1.401(12)
C83 C84 1.332(13)
C84 C85 1.390(12)
C85 C86 1.451(12)
C86 C87 1.296(12)
C86 C91 1.535(13)
C87 C88 1.386(12)
C87 C92 1.552(13)
C93 C94 1.433(12)
C93 C98 1.446(14)
C94 C101 1.418(13)
C95 C96 1.439(15)
C96 C97 1.283(13)
C96 C105 1.532(13)
C97 C98 1.344(14)
C97 C106 1.534(15)
C98 C99 1.471(14)
C99 C100 1.295(16)
C100 C101 1.508(16)
C101 C102 1.443(14)
C102 C103 1.381(16)
C102 C107 1.510(14)
C103 C104 1.371(13)
C103 C108 1.468(15)

loop_
_platon_squeeze_void_nr
_platon_squeeze_void_average_x
_platon_squeeze_void_average_y
_platon_squeeze_void_average_z
_platon_squeeze_void_volume
_platon_squeeze_void_count_electrons
1 0.000 0.495 0.008 3663.0 672.5
